data_4314417
loop_
_publ_author_name
'Chong-Qing Wan'
'Liang Zhao'
'Thomas C. W. Mak'

_publ_section_title
;
 Dipyrazinyl Sulfoxide Complexes of Silver(I), Zinc(II), and Cadmium(II):
 Ligation Modes and Anion Tuning
;
_journal_name_full 'Inorganic Chemistry'
_journal_page_first 97
_journal_page_last 107
_journal_paper_doi 10.1021/ic901521j
_journal_volume 49
_journal_year 2010
_chemical_formula_sum 'C10 H6 Ag F3 N4 O3 S'
_chemical_formula_weight 427.12
_chemical_name_systematic
; 
 ? 
;
_space_group_IT_number 15
_symmetry_cell_setting monoclinic
_symmetry_space_group_name_Hall '-C 2yc'
_symmetry_space_group_name_H-M 'C 1 2/c 1'
_atom_sites_solution_hydrogens geom
_atom_sites_solution_primary direct
_atom_sites_solution_secondary difmap
_audit_creation_method SHELXL-97
_cell_angle_alpha 90.00
_cell_angle_beta 95.378(2)
_cell_angle_gamma 90.00
_cell_formula_units_Z 8
_cell_length_a 12.6094(13)
_cell_length_b 9.9233(10)
_cell_length_c 21.372(2)
_cell_measurement_temperature 273(2)
_cell_volume 2662.4(5)
_computing_cell_refinement 'Bruker Smart'
_computing_data_collection 'Bruker Smart'
_computing_data_reduction 'Bruker Saint'
_computing_molecular_graphics 'Bruker SHELXTL'
_computing_publication_material 'Bruker SHELXTL'
_computing_structure_refinement 'SHELXL-97 (Sheldrick, 1997)'
_computing_structure_solution 'SHELXS-97 (Sheldrick, 1990)'
_diffrn_ambient_temperature 273(2)
_diffrn_measured_fraction_theta_full 0.997
_diffrn_measured_fraction_theta_max 0.997
_diffrn_radiation_monochromator graphite
_diffrn_radiation_source 'fine-focus sealed tube'
_diffrn_radiation_type MoK\a
_diffrn_radiation_wavelength 0.71073
_diffrn_reflns_av_R_equivalents 0.0347
_diffrn_reflns_av_sigmaI/netI 0.0423
_diffrn_reflns_limit_h_max 16
_diffrn_reflns_limit_h_min -16
_diffrn_reflns_limit_k_max 12
_diffrn_reflns_limit_k_min -13
_diffrn_reflns_limit_l_max 14
_diffrn_reflns_limit_l_min -28
_diffrn_reflns_number 9036
_diffrn_reflns_theta_full 28.29
_diffrn_reflns_theta_max 28.29
_diffrn_reflns_theta_min 1.91
_exptl_absorpt_coefficient_mu 1.725
_exptl_absorpt_correction_T_max 1.000000
_exptl_absorpt_correction_T_min 0.678888
_exptl_absorpt_correction_type multi-scan
_exptl_absorpt_process_details sadabs
_exptl_crystal_colour colorless
_exptl_crystal_density_diffrn 2.131
_exptl_crystal_density_method 'not measured'
_exptl_crystal_description block
_exptl_crystal_F_000 1664
_exptl_crystal_size_max 0.42
_exptl_crystal_size_mid 0.31
_exptl_crystal_size_min 0.29
_refine_diff_density_max 1.343
_refine_diff_density_min -0.601
_refine_diff_density_rms 0.101
_refine_ls_extinction_method none
_refine_ls_goodness_of_fit_ref 1.043
_refine_ls_hydrogen_treatment constr
_refine_ls_matrix_type full
_refine_ls_number_parameters 199
_refine_ls_number_reflns 3311
_refine_ls_number_restraints 0
_refine_ls_restrained_S_all 1.043
_refine_ls_R_factor_all 0.0614
_refine_ls_R_factor_gt 0.0405
_refine_ls_shift/su_max 0.001
_refine_ls_shift/su_mean 0.000
_refine_ls_structure_factor_coef Fsqd
_refine_ls_weighting_details 'calc w=1/[\s^2^(Fo^2^)+(0.0509P)^2^+2.9906P] where P=(Fo^2^+2Fc^2^)/3'
_refine_ls_weighting_scheme calc
_refine_ls_wR_factor_gt 0.0965
_refine_ls_wR_factor_ref 0.1078
_reflns_number_gt 2424
_reflns_number_total 3311
_reflns_threshold_expression >2sigma(I)
_cod_data_source_file ic901521j_si_002_5.cif
_cod_data_source_block complex4
_cod_depositor_comments
;
The following automatic conversions were performed:

'_symmetry_cell_setting' value 'Monoclinic' changed to 'monoclinic'
according to the built-in table from CIF Core dictionary named
'cif_core.dic' version 2.4.1 from 2010-06-29.

Automatic conversion script
Id: cif_fix_values 1646 2011-03-28 12:23:43Z adriana 
;
_cod_database_code 4314417

loop_
_symmetry_equiv_pos_as_xyz
'x, y, z'
'-x, y, -z+1/2'
'x+1/2, y+1/2, z'
'-x+1/2, y+1/2, -z+1/2'
'-x, -y, -z'
'x, -y, z-1/2'
'-x+1/2, -y+1/2, -z'
'x+1/2, -y+1/2, z-1/2'

loop_
_atom_site_label
_atom_site_type_symbol
_atom_site_fract_x
_atom_site_fract_y
_atom_site_fract_z
_atom_site_U_iso_or_equiv
_atom_site_adp_type
_atom_site_occupancy
_atom_site_symmetry_multiplicity
_atom_site_calc_flag
_atom_site_refinement_flags
_atom_site_disorder_assembly
_atom_site_disorder_group
Ag1 Ag 0.09818(3) 0.08488(3) 0.551959(15) 0.04586(13) Uani 1 1 d . . .
N1 N 0.1483(4) 0.3712(6) 0.7515(2) 0.0779(14) Uani 1 1 d . . .
N2 N 0.1233(2) 0.2064(3) 0.64581(15) 0.0372(7) Uani 1 1 d . . .
C1 C 0.1108(4) 0.4187(5) 0.6955(3) 0.0579(12) Uani 1 1 d . . .
H1A H 0.0924 0.5093 0.6913 0.069 Uiso 1 1 calc R . .
C2 C 0.0991(3) 0.3361(4) 0.64396(18) 0.0347(8) Uani 1 1 d . . .
C3 C 0.1598(4) 0.1584(5) 0.7020(2) 0.0540(11) Uani 1 1 d . . .
H3A H 0.1766 0.0674 0.7063 0.065 Uiso 1 1 calc R . .
C4 C 0.1729(5) 0.2407(7) 0.7533(2) 0.0778(17) Uani 1 1 d . . .
H4A H 0.2004 0.2037 0.7915 0.093 Uiso 1 1 calc R . .
S1 S 0.05333(7) 0.39727(9) 0.56636(5) 0.0363(2) Uani 1 1 d . . .
O1 O 0.0587(2) 0.5468(3) 0.56878(17) 0.0536(8) Uani 1 1 d . . .
N3 N -0.2640(2) 0.4237(3) 0.57271(16) 0.0363(7) Uani 1 1 d . . .
N4 N -0.1069(2) 0.2254(3) 0.57509(15) 0.0322(6) Uani 1 1 d . . .
C5 C -0.0852(3) 0.3554(3) 0.57265(17) 0.0297(7) Uani 1 1 d . . .
C6 C -0.1611(3) 0.4559(4) 0.57121(19) 0.0364(8) Uani 1 1 d . . .
H6A H -0.1408 0.5458 0.5692 0.044 Uiso 1 1 calc R . .
C7 C -0.2869(3) 0.2922(4) 0.57590(18) 0.0339(8) Uani 1 1 d . . .
H7A H -0.3574 0.2662 0.5774 0.041 Uiso 1 1 calc R . .
C8 C -0.2098(3) 0.1949(4) 0.57699(18) 0.0345(8) Uani 1 1 d . . .
H8A H -0.2296 0.1048 0.5791 0.041 Uiso 1 1 calc R . .
C9 C 0.0688(4) 0.1563(5) 0.3448(2) 0.0537(11) Uani 1 1 d . . .
C10 C 0.1045(3) 0.1403(4) 0.4150(2) 0.0394(9) Uani 1 1 d . . .
O2 O 0.0320(2) 0.1160(3) 0.44927(13) 0.0427(7) Uani 1 1 d . . .
O3 O 0.1997(3) 0.1492(5) 0.42936(18) 0.0760(11) Uani 1 1 d . . .
F1 F 0.0946(4) 0.2726(4) 0.32295(18) 0.1138(14) Uani 1 1 d . . .
F2 F 0.1130(5) 0.0677(5) 0.31154(18) 0.142(2) Uani 1 1 d . . .
F3 F -0.0342(3) 0.1466(6) 0.33026(16) 0.1147(15) Uani 1 1 d . . .

loop_
_atom_site_aniso_label
_atom_site_aniso_U_11
_atom_site_aniso_U_22
_atom_site_aniso_U_33
_atom_site_aniso_U_23
_atom_site_aniso_U_13
_atom_site_aniso_U_12
Ag1 0.0509(2) 0.04219(19) 0.0430(2) -0.00229(14) -0.00359(14) 0.00793(13)
N1 0.089(3) 0.095(4) 0.048(3) -0.024(3) -0.006(2) 0.007(3)
N2 0.0344(15) 0.0400(17) 0.0361(17) 0.0053(14) -0.0029(13) -0.0041(13)
C1 0.056(3) 0.057(3) 0.060(3) -0.015(2) -0.001(2) 0.000(2)
C2 0.0272(17) 0.039(2) 0.038(2) 0.0026(16) 0.0041(15) -0.0047(14)
C3 0.063(3) 0.054(3) 0.043(3) 0.014(2) -0.005(2) -0.004(2)
C4 0.091(4) 0.107(5) 0.033(3) 0.009(3) -0.007(3) 0.001(4)
S1 0.0295(4) 0.0355(5) 0.0435(5) 0.0091(4) 0.0019(4) -0.0063(3)
O1 0.0459(16) 0.0347(14) 0.079(2) 0.0130(15) -0.0011(16) -0.0118(12)
N3 0.0318(15) 0.0339(16) 0.0426(18) -0.0027(14) 0.0012(14) 0.0004(12)
N4 0.0282(14) 0.0275(14) 0.0402(17) 0.0038(13) -0.0001(13) -0.0024(11)
C5 0.0268(16) 0.0301(17) 0.0320(18) 0.0024(15) 0.0012(14) -0.0045(13)
C6 0.0366(19) 0.0250(16) 0.047(2) 0.0011(16) 0.0026(17) -0.0059(14)
C7 0.0301(17) 0.0367(19) 0.0344(19) 0.0018(16) 0.0007(15) -0.0058(14)
C8 0.0362(18) 0.0267(17) 0.040(2) 0.0036(15) -0.0006(16) -0.0093(14)
C9 0.056(3) 0.063(3) 0.043(3) -0.002(2) 0.013(2) -0.003(2)
C10 0.039(2) 0.0371(19) 0.043(2) -0.0020(18) 0.0067(18) -0.0001(16)
O2 0.0405(15) 0.0515(17) 0.0364(15) 0.0013(13) 0.0052(12) -0.0006(12)
O3 0.0409(18) 0.112(3) 0.075(3) 0.001(2) 0.0047(17) -0.0144(19)
F1 0.150(4) 0.107(3) 0.082(3) 0.045(2) 0.000(3) -0.026(3)
F2 0.203(5) 0.165(4) 0.056(2) -0.034(3) 0.012(3) 0.088(4)
F3 0.071(2) 0.221(5) 0.0493(19) 0.012(3) -0.0098(17) -0.028(3)

loop_
_atom_type_symbol
_atom_type_description
_atom_type_scat_dispersion_real
_atom_type_scat_dispersion_imag
_atom_type_scat_source
C C 0.0033 0.0016 'International Tables Vol C Tables 4.2.6.8 and 6.1.1.4'
H H 0.0000 0.0000 'International Tables Vol C Tables 4.2.6.8 and 6.1.1.4'
N N 0.0061 0.0033 'International Tables Vol C Tables 4.2.6.8 and 6.1.1.4'
O O 0.0106 0.0060 'International Tables Vol C Tables 4.2.6.8 and 6.1.1.4'
S S 0.1246 0.1234 'International Tables Vol C Tables 4.2.6.8 and 6.1.1.4'
F F 0.0171 0.0103 'International Tables Vol C Tables 4.2.6.8 and 6.1.1.4'
Ag Ag -0.8971 1.1015 'International Tables Vol C Tables 4.2.6.8 and 6.1.1.4'

loop_
_geom_angle_atom_site_label_1
_geom_angle_atom_site_label_2
_geom_angle_atom_site_label_3
_geom_angle
_geom_angle_site_symmetry_1
_geom_angle_site_symmetry_3
_geom_angle_publ_flag
O2 Ag1 N2 139.44(10) . . ?
O2 Ag1 N3 117.62(11) . 3_545 ?
N2 Ag1 N3 98.59(11) . 3_545 ?
O2 Ag1 O2 85.41(10) . 5_556 ?
N2 Ag1 O2 116.26(10) . 5_556 ?
N3 Ag1 O2 86.29(10) 3_545 5_556 ?
C4 N1 C1 115.6(5) . . ?
C2 N2 C3 115.7(4) . . ?
C2 N2 Ag1 117.7(3) . . ?
C3 N2 Ag1 126.6(3) . . ?
N1 C1 C2 120.9(5) . . ?
N1 C1 H1A 119.6 . . ?
C2 C1 H1A 119.6 . . ?
N2 C2 C1 123.5(4) . . ?
N2 C2 S1 114.0(3) . . ?
C1 C2 S1 122.5(3) . . ?
N2 C3 C4 121.1(5) . . ?
N2 C3 H3A 119.5 . . ?
C4 C3 H3A 119.5 . . ?
N1 C4 C3 123.2(5) . . ?
N1 C4 H4A 118.4 . . ?
C3 C4 H4A 118.4 . . ?
O1 S1 C2 107.08(19) . . ?
O1 S1 C5 105.51(17) . . ?
C2 S1 C5 94.71(16) . . ?
C6 N3 C7 116.6(3) . . ?
C6 N3 Ag1 121.9(2) . 3_455 ?
C7 N3 Ag1 120.6(2) . 3_455 ?
C5 N4 C8 115.4(3) . . ?
N4 C5 C6 124.1(3) . . ?
N4 C5 S1 115.6(3) . . ?
C6 C5 S1 120.2(3) . . ?
N3 C6 C5 119.8(3) . . ?
N3 C6 H6A 120.1 . . ?
C5 C6 H6A 120.1 . . ?
N3 C7 C8 122.1(3) . . ?
N3 C7 H7A 118.9 . . ?
C8 C7 H7A 118.9 . . ?
N4 C8 C7 121.9(3) . . ?
N4 C8 H8A 119.0 . . ?
C7 C8 H8A 119.0 . . ?
F2 C9 F1 105.8(5) . . ?
F2 C9 F3 106.9(5) . . ?
F1 C9 F3 104.9(5) . . ?
F2 C9 C10 111.5(4) . . ?
F1 C9 C10 112.5(4) . . ?
F3 C9 C10 114.7(4) . . ?
O3 C10 O2 128.9(4) . . ?
O3 C10 C9 115.6(4) . . ?
O2 C10 C9 115.4(4) . . ?
C10 O2 Ag1 111.5(2) . . ?
C10 O2 Ag1 130.1(3) . 5_556 ?
Ag1 O2 Ag1 94.59(10) . 5_556 ?

loop_
_geom_bond_atom_site_label_1
_geom_bond_atom_site_label_2
_geom_bond_distance
_geom_bond_site_symmetry_2
_geom_bond_publ_flag
Ag1 O2 2.294(3) . ?
Ag1 N2 2.336(3) . ?
Ag1 N3 2.373(3) 3_545 ?
Ag1 O2 2.580(3) 5_556 ?
N1 C4 1.332(8) . ?
N1 C1 1.332(7) . ?
N2 C2 1.323(5) . ?
N2 C3 1.333(5) . ?
C1 C2 1.370(6) . ?
C1 H1A 0.9300 . ?
C2 S1 1.809(4) . ?
C3 C4 1.366(7) . ?
C3 H3A 0.9300 . ?
C4 H4A 0.9300 . ?
S1 O1 1.486(3) . ?
S1 C5 1.813(3) . ?
N3 C6 1.339(5) . ?
N3 C7 1.339(5) . ?
N3 Ag1 2.373(3) 3_455 ?
N4 C5 1.320(4) . ?
N4 C8 1.336(5) . ?
C5 C6 1.380(5) . ?
C6 H6A 0.9300 . ?
C7 C8 1.369(5) . ?
C7 H7A 0.9300 . ?
C8 H8A 0.9300 . ?
C9 F2 1.289(6) . ?
C9 F1 1.298(6) . ?
C9 F3 1.310(6) . ?
C9 C10 1.535(6) . ?
C10 O3 1.214(5) . ?
C10 O2 1.248(5) . ?
O2 Ag1 2.580(3) 5_556 ?

loop_
_geom_torsion_atom_site_label_1
_geom_torsion_atom_site_label_2
_geom_torsion_atom_site_label_3
_geom_torsion_atom_site_label_4
_geom_torsion
_geom_torsion_site_symmetry_1
_geom_torsion_site_symmetry_2
_geom_torsion_site_symmetry_3
_geom_torsion_site_symmetry_4
_geom_torsion_publ_flag
O2 Ag1 N2 C2 -4.3(3) . . . . ?
N3 Ag1 N2 C2 149.6(3) 3_545 . . . ?
O2 Ag1 N2 C2 -120.3(3) 5_556 . . . ?
O2 Ag1 N2 C3 175.6(3) . . . . ?
N3 Ag1 N2 C3 -30.6(4) 3_545 . . . ?
O2 Ag1 N2 C3 59.5(4) 5_556 . . . ?
C4 N1 C1 C2 0.1(8) . . . . ?
C3 N2 C2 C1 0.6(6) . . . . ?
Ag1 N2 C2 C1 -179.5(3) . . . . ?
C3 N2 C2 S1 178.5(3) . . . . ?
Ag1 N2 C2 S1 -1.7(3) . . . . ?
N1 C1 C2 N2 0.0(7) . . . . ?
N1 C1 C2 S1 -177.6(4) . . . . ?
C2 N2 C3 C4 -1.4(7) . . . . ?
Ag1 N2 C3 C4 178.7(4) . . . . ?
C1 N1 C4 C3 -1.0(9) . . . . ?
N2 C3 C4 N1 1.7(9) . . . . ?
N2 C2 S1 O1 -164.5(3) . . . . ?
C1 C2 S1 O1 13.3(4) . . . . ?
N2 C2 S1 C5 87.6(3) . . . . ?
C1 C2 S1 C5 -94.5(4) . . . . ?
C8 N4 C5 C6 -0.8(6) . . . . ?
C8 N4 C5 S1 -177.2(3) . . . . ?
O1 S1 C5 N4 -176.3(3) . . . . ?
C2 S1 C5 N4 -67.1(3) . . . . ?
O1 S1 C5 C6 7.2(4) . . . . ?
C2 S1 C5 C6 116.4(3) . . . . ?
C7 N3 C6 C5 0.3(6) . . . . ?
Ag1 N3 C6 C5 -168.7(3) 3_455 . . . ?
N4 C5 C6 N3 0.4(6) . . . . ?
S1 C5 C6 N3 176.7(3) . . . . ?
C6 N3 C7 C8 -0.6(6) . . . . ?
Ag1 N3 C7 C8 168.6(3) 3_455 . . . ?
C5 N4 C8 C7 0.5(6) . . . . ?
N3 C7 C8 N4 0.2(6) . . . . ?
F2 C9 C10 O3 58.5(7) . . . . ?
F1 C9 C10 O3 -60.1(6) . . . . ?
F3 C9 C10 O3 -179.9(5) . . . . ?
F2 C9 C10 O2 -119.4(5) . . . . ?
F1 C9 C10 O2 121.9(5) . . . . ?
F3 C9 C10 O2 2.2(7) . . . . ?
O3 C10 O2 Ag1 -0.3(6) . . . . ?
C9 C10 O2 Ag1 177.3(3) . . . . ?
O3 C10 O2 Ag1 -116.7(5) . . . 5_556 ?
C9 C10 O2 Ag1 61.0(5) . . . 5_556 ?
N2 Ag1 O2 C10 97.4(3) . . . . ?
N3 Ag1 O2 C10 -53.2(3) 3_545 . . . ?
O2 Ag1 O2 C10 -136.6(3) 5_556 . . . ?
N2 Ag1 O2 Ag1 -126.08(14) . . . 5_556 ?
N3 Ag1 O2 Ag1 83.39(12) 3_545 . . 5_556 ?
O2 Ag1 O2 Ag1 0.0 5_556 . . 5_556 ?
